data_4515792
loop_
_publ_author_name
'Ng, Yik Yie'
'Tan, Lisa Jiaying'
'Ng, Shue Mei'
'Chai, Yoke Tin'
'Ganguly, Rakesh'
'Du, Yonghua'
'Yeow, Edwin Kok Lee'
'Soo, Han Sen'

_publ_section_title
;
 Spectroscopic Characterization and Mechanistic Studies on Visible Light
 Photoredox Carbon--Carbon Bond Formation by Bis(arylimino)acenaphthene
 Copper Photosensitizers
;
_journal_issue 12
_journal_name_full 'ACS Catalysis'
_journal_page_first 11277
_journal_paper_doi 10.1021/acscatal.8b02502
_journal_volume 8
_journal_year 2018
_chemical_formula_sum 'C60 H42 Br2 Cu F12 N6 O8 Sb2'
_chemical_formula_weight 1669.85
_chemical_name_common shs302m
_space_group_crystal_system monoclinic
_space_group_IT_number 15
_space_group_name_Hall '-C 2yc'
_space_group_name_H-M_alt 'C 1 2/c 1'
_atom_sites_solution_hydrogens geom
_atom_sites_solution_primary dual
_cell_angle_alpha 90
_cell_angle_beta 92.097(3)
_cell_angle_gamma 90
_cell_formula_units_Z 4
_cell_length_a 11.7665(11)
_cell_length_b 26.084(3)
_cell_length_c 21.8320(18)
_cell_measurement_reflns_used 3852
_cell_measurement_temperature 100.(2)
_cell_measurement_theta_max 25.6018
_cell_measurement_theta_min 2.9137
_cell_volume 6696.1(11)
_computing_cell_refinement 'SAINT V8.38A (Bruker AXS Inc., 2017)'
_computing_data_collection 'APEX3 (Bruker AXS Inc., 2018)'
_computing_data_reduction 'SAINT V8.38A (Bruker AXS Inc., 2017)'
_computing_molecular_graphics 'XP (Bruker AXS Inc., 2018)'
_computing_publication_material 'APEX3 (Bruker AXS Inc., 2018)'
_computing_structure_refinement 'SHELXL-2017/1 (Sheldrick, 2017)'
_computing_structure_solution 'XS, VERSION 2013/1'
_diffrn_ambient_temperature 100.(2)
_diffrn_detector_area_resol_mean 7.4074
_diffrn_measured_fraction_theta_full 0.988
_diffrn_measured_fraction_theta_max 0.988
_diffrn_measurement_device_type 'Photon II CPADs detector'
_diffrn_measurement_method 'phi and omega scans'
_diffrn_radiation_monochromator 'Multilayer Mirror'
_diffrn_radiation_type MoK\a
_diffrn_radiation_wavelength 0.71073
_diffrn_reflns_av_R_equivalents 0.0945
_diffrn_reflns_av_unetI/netI 0.0656
_diffrn_reflns_limit_h_max 14
_diffrn_reflns_limit_h_min -14
_diffrn_reflns_limit_k_max 30
_diffrn_reflns_limit_k_min -30
_diffrn_reflns_limit_l_max 25
_diffrn_reflns_limit_l_min -20
_diffrn_reflns_number 31030
_diffrn_reflns_theta_full 25.02
_diffrn_reflns_theta_max 25.02
_diffrn_reflns_theta_min 2.43
_diffrn_source 'Incoatec microfocus source'
_diffrn_source_type 'Bruker D8 Quest'
_exptl_absorpt_coefficient_mu 2.397
_exptl_absorpt_correction_T_max 0.73
_exptl_absorpt_correction_T_min 0.57
_exptl_absorpt_correction_type multi-scan
_exptl_absorpt_process_details
;
SADABS-2016/2 - Bruker AXS area detector scaling and absorption correction
;
_exptl_crystal_colour brown
_exptl_crystal_density_diffrn 1.656
_exptl_crystal_density_method 'not measured'
_exptl_crystal_description block
_exptl_crystal_F_000 3268
_exptl_crystal_size_max 0.280
_exptl_crystal_size_mid 0.220
_exptl_crystal_size_min 0.140
_refine_diff_density_max 2.638
_refine_diff_density_min -1.891
_refine_ls_extinction_method none
_refine_ls_goodness_of_fit_ref 1.976
_refine_ls_hydrogen_treatment constr
_refine_ls_matrix_type full
_refine_ls_number_parameters 382
_refine_ls_number_reflns 5831
_refine_ls_number_restraints 989
_refine_ls_restrained_S_all 1.920
_refine_ls_R_factor_all 0.2371
_refine_ls_R_factor_gt 0.1755
_refine_ls_shift/su_max 0.005
_refine_ls_shift/su_mean 0.001
_refine_ls_structure_factor_coef Fsqd
_refine_ls_weighting_details 'w=1/[\s^2^(Fo^2^)+(0.2000P)^2^] where P=(Fo^2^+2Fc^2^)/3'
_refine_ls_weighting_scheme calc
_refine_ls_wR_factor_gt 0.4966
_refine_ls_wR_factor_ref 0.5348
_reflns_number_gt 3267
_reflns_number_total 5831
_reflns_threshold_expression 'I > 2\s(I)'
_cod_data_source_file cs8b02502_si_003.cif
_cod_data_source_block shs302m
_cod_depositor_comments
;
The following automatic conversions were performed:

data item '_exptl_absorpt_correction_type' value 'Multi-Scan' was
changed to 'multi-scan' in accordance with the
/home/data/users/saulius/crontab/automatic-downloads/current/ACS/lib/dictionaries/cif_core.dic
dictionary named 'cif_core.dic' version 2.4.2 last updated on
2011-04-26.

Automatic conversion script
Id: cif_fix_values 6909 2019-04-08 15:41:33Z antanas 
;
_cod_database_code 4515792

loop_
_space_group_symop_operation_xyz
'x, y, z'
'-x, y, -z+1/2'
'x+1/2, y+1/2, z'
'-x+1/2, y+1/2, -z+1/2'
'-x, -y, -z'
'x, -y, z-1/2'
'-x+1/2, -y+1/2, -z'
'x+1/2, -y+1/2, z-1/2'

loop_
_atom_site_type_symbol
_atom_site_label
_atom_site_fract_x
_atom_site_fract_y
_atom_site_fract_z
_atom_site_U_iso_or_equiv
_atom_site_adp_type
_atom_site_calc_flag
_atom_site_refinement_flags_adp
_atom_site_refinement_flags_occupancy
_atom_site_refinement_flags_posn
_atom_site_occupancy
_atom_site_disorder_assembly
_atom_site_disorder_group
O O3 0.0768(16) -0.0260(8) -0.0720(9) 0.119(5) Uani d U . D 1 . .
C C19 0.158(2) -0.0133(7) -0.0255(13) 0.115(4) Uani d U . D 1 . .
O O4 0.2220(17) -0.0373(8) 0.0045(9) 0.126(5) Uani d U . D 1 . .
C C20 0.236(3) -0.0889(9) -0.0119(16) 0.136(8) Uani d U . D 1 . .
H H20A 0.16617 -0.107934 -0.003583 0.204 Uiso calc U . R 1 . .
H H20B 0.299773 -0.103656 0.012057 0.204 Uiso calc U . R 1 . .
H H20C 0.250886 -0.091153 -0.055666 0.204 Uiso calc U . R 1 . .
O O1 -0.0430(19) 0.5257(10) 0.0833(11) 0.146(6) Uani d U . D 1 . .
C C27 0.063(2) 0.5094(8) 0.1113(15) 0.131(5) Uani d U . D 1 . .
O O2 0.1273(17) 0.5323(8) 0.1437(10) 0.136(5) Uani d U . D 1 . .
C C28 0.089(3) 0.5829(9) 0.1545(17) 0.144(8) Uani d U . D 1 . .
H H28A 0.144943 0.600653 0.181505 0.216 Uiso calc U . R 1 . .
H H28B 0.08124 0.601318 0.115477 0.216 Uiso calc U . R 1 . .
H H28C 0.01578 0.581758 0.174053 0.216 Uiso calc U . R 1 . .
Br Br1 -0.2688(3) 0.2361(2) 0.28929(18) 0.0885(16) Uani d U P D 0.5 A 1
Br Br2 -0.2687(4) 0.1658(3) 0.2743(2) 0.120(2) Uani d U P D 0.5 A 2
C C1 0.0808(13) 0.2722(9) 0.0926(7) 0.065(3) Uani d U . . 1 . .
C C2 -0.1689(10) 0.2583(4) 0.2241(6) 0.091(4) Uani d U . DG 1 . .
C C3 -0.1365(11) 0.3076(5) 0.2121(6) 0.090(4) Uani d U . G 1 A .
H H3 -0.170494 0.335377 0.232884 0.108 Uiso calc U . R 1 . .
C C4 -0.0552(10) 0.3169(5) 0.1703(6) 0.084(4) Uani d U . G 1 A .
H H4 -0.032678 0.35112 0.161966 0.101 Uiso calc U . R 1 . .
C C5 -0.0062(9) 0.2769(4) 0.1403(5) 0.076(3) Uani d U . G 1 A .
C C6 -0.0386(6) 0.2276(3) 0.1523(4) 0.084(3) Uani d U . G 1 A .
C C7 -0.1199(7) 0.2183(3) 0.1942(4) 0.090(3) Uani d U . DG 1 A .
C C8 -0.1523(10) 0.1690(4) 0.2061(5) 0.096(4) Uani d U . DG 1 A .
C C9 -0.1034(10) 0.1290(5) 0.1762(6) 0.097(4) Uani d U . G 1 A .
H H9 -0.125838 0.094808 0.184534 0.116 Uiso calc U . R 1 . .
C C10 -0.0220(10) 0.1383(5) 0.1344(6) 0.087(4) Uani d U . G 1 A .
H H10 0.011917 0.110576 0.113585 0.105 Uiso calc U . R 1 . .
C C11 0.0104(9) 0.1876(4) 0.1224(5) 0.079(3) Uani d U . G 1 A .
C C12 0.0833(16) 0.2115(8) 0.0802(9) 0.067(3) Uani d U . . 1 . .
C C13 0.1535(12) 0.1443(4) 0.0252(7) 0.077(3) Uani d U . G 1 . .
C C18 0.2299(11) 0.1108(5) 0.0542(6) 0.088(4) Uani d U . G 1 . .
H H18 0.280759 0.122968 0.085732 0.106 Uiso calc U . R 1 . .
C C17 0.2318(12) 0.0595(5) 0.0372(7) 0.098(4) Uani d U . DG 1 . .
H H17 0.283937 0.036562 0.057025 0.117 Uiso calc U . R 1 . .
C C16 0.1573(13) 0.0417(4) -0.0089(7) 0.102(4) Uani d U . DG 1 . .
C C15 0.0810(12) 0.0752(5) -0.0380(6) 0.097(4) Uani d U . DG 1 . .
H H15 0.030067 0.063011 -0.06951 0.116 Uiso calc U . R 1 . .
C C14 0.0791(11) 0.1265(5) -0.0209(7) 0.087(4) Uani d U . G 1 . .
H H14 0.026887 0.149417 -0.040803 0.105 Uiso calc U . R 1 . .
Sb Sb1 0.75 0.25 0 0.0744(8) Uani d U P S 1 . .
C C21 0.1338(13) 0.3525(5) 0.0767(7) 0.079(3) Uani d U . G 1 . .
C C26 0.2011(11) 0.3793(6) 0.1194(7) 0.089(4) Uani d U . G 1 . .
H H26 0.261758 0.36237 0.141077 0.106 Uiso calc U . R 1 . .
C C25 0.1796(12) 0.4308(6) 0.1305(7) 0.100(4) Uani d U . DG 1 . .
H H25 0.225562 0.449078 0.15975 0.12 Uiso calc U . R 1 . .
C C24 0.0908(14) 0.4555(5) 0.0989(8) 0.114(4) Uani d U . DG 1 . .
C C23 0.0235(12) 0.4287(6) 0.0561(8) 0.110(4) Uani d U . DG 1 . .
H H23 -0.037138 0.445608 0.034456 0.132 Uiso calc U . R 1 . .
C C22 0.0450(12) 0.3772(6) 0.0450(7) 0.095(4) Uani d U . G 1 . .
H H22 -0.000944 0.358899 0.015782 0.114 Uiso calc U . R 1 . .
C C29 0.4615(17) 0.2415(7) 0.1058(9) 0.060(4) Uani d U . . 1 . .
C C30 0.5474(17) 0.2378(8) 0.1453(10) 0.066(4) Uani d U . . 1 . .
H H30A 0.596694 0.267824 0.141681 0.099 Uiso calc U . R 1 . .
H H30B 0.590774 0.206653 0.136923 0.099 Uiso calc U . R 1 . .
H H30C 0.519052 0.236098 0.186923 0.099 Uiso calc U . R 1 . .
N N1 0.1392(11) 0.3001(7) 0.0645(6) 0.064(3) Uani d U . . 1 . .
N N2 0.1546(12) 0.1967(6) 0.0378(7) 0.064(3) Uani d U . . 1 . .
N N3 0.3765(13) 0.2407(5) 0.0718(7) 0.058(3) Uani d U . . 1 . .
Cu Cu1 0.25 0.25 0 0.0430(8) Uani d . P S 1 . .
Sb Sb2 0.5 0.37816(15) 0.25 0.1276(14) Uani d TU P S 1 . .
F F1 0.7353(12) 0.1987(5) 0.0512(6) 0.098(4) Uani d U . D 1 . .
F F2 0.7599(11) 0.2937(5) 0.0609(6) 0.093(3) Uani d U . D 1 . .
F F3 0.9000(10) 0.2428(5) 0.0015(6) 0.098(4) Uani d U . D 1 . .
F F4 0.5764(14) 0.3721(7) 0.1816(10) 0.162(6) Uani d U . D 1 . .
F F5 0.4110(14) 0.3250(7) 0.2249(10) 0.149(5) Uani d U . D 1 . .
F F6 0.4082(16) 0.4228(7) 0.2179(10) 0.172(6) Uani d U . D 1 . .

loop_
_atom_site_aniso_label
_atom_site_aniso_U_11
_atom_site_aniso_U_22
_atom_site_aniso_U_33
_atom_site_aniso_U_12
_atom_site_aniso_U_13
_atom_site_aniso_U_23
O3 0.145(10) 0.094(10) 0.121(10) -0.025(9) 0.016(7) 0.013(8)
C19 0.115(7) 0.105(6) 0.126(7) -0.007(5) 0.014(5) 0.004(6)
O4 0.121(7) 0.114(7) 0.142(8) -0.006(6) 0.004(6) 0.003(6)
C20 0.130(14) 0.123(10) 0.156(15) 0.002(11) 0.008(12) 0.000(11)
O1 0.150(10) 0.131(11) 0.155(12) 0.024(9) -0.009(9) -0.004(11)
C27 0.133(7) 0.126(6) 0.134(7) 0.007(6) 0.004(6) -0.007(6)
O2 0.138(7) 0.129(7) 0.141(8) 0.002(6) 0.001(6) -0.011(6)
C28 0.152(14) 0.132(10) 0.147(14) 0.010(11) -0.013(12) -0.007(11)
Br1 0.050(2) 0.176(5) 0.040(2) -0.009(2) 0.0016(16) -0.005(2)
Br2 0.074(3) 0.216(7) 0.071(3) 0.030(3) 0.022(2) 0.051(4)
C1 0.058(5) 0.081(5) 0.055(5) 0.008(4) -0.003(4) 0.006(4)
C2 0.084(6) 0.113(6) 0.076(6) -0.001(5) 0.006(5) 0.002(5)
C3 0.085(6) 0.107(6) 0.079(6) 0.004(5) 0.007(5) -0.005(6)
C4 0.081(6) 0.097(6) 0.073(6) 0.005(5) 0.006(5) -0.008(5)
C5 0.068(5) 0.091(5) 0.068(5) 0.009(5) 0.003(4) 0.000(5)
C6 0.081(5) 0.098(5) 0.073(5) 0.003(5) 0.005(4) 0.004(5)
C7 0.085(6) 0.106(5) 0.079(6) -0.003(5) 0.006(5) 0.003(5)
C8 0.094(6) 0.109(6) 0.084(6) -0.005(5) 0.011(5) 0.009(6)
C9 0.098(7) 0.104(6) 0.089(7) 0.000(6) 0.009(5) 0.014(6)
C10 0.090(6) 0.093(6) 0.079(6) 0.001(5) 0.003(5) 0.016(5)
C11 0.078(5) 0.089(5) 0.070(5) 0.002(5) 0.001(4) 0.007(5)
C12 0.059(5) 0.081(5) 0.059(5) 0.003(4) -0.008(4) 0.005(4)
C13 0.067(5) 0.082(5) 0.082(6) 0.003(4) 0.000(5) 0.004(5)
C18 0.079(6) 0.088(6) 0.098(7) 0.007(5) -0.003(5) 0.010(5)
C17 0.090(6) 0.094(6) 0.109(7) 0.005(6) 0.005(5) 0.005(6)
C16 0.097(6) 0.101(5) 0.109(6) 0.000(5) 0.010(5) 0.002(5)
C15 0.095(6) 0.095(6) 0.099(7) -0.008(5) 0.003(5) 0.002(5)
C14 0.081(6) 0.092(6) 0.088(6) -0.007(5) -0.003(5) 0.003(5)
Sb1 0.0644(13) 0.1000(17) 0.0582(13) 0.0177(10) -0.0079(9) 0.0040(10)
C21 0.077(6) 0.085(5) 0.075(6) 0.004(5) 0.006(5) 0.007(5)
C26 0.091(6) 0.092(6) 0.083(6) -0.004(5) 0.009(5) 0.003(5)
C25 0.103(6) 0.100(6) 0.098(7) -0.003(5) 0.014(5) -0.001(6)
C24 0.116(6) 0.112(6) 0.115(6) 0.006(5) 0.008(5) 0.000(5)
C23 0.112(7) 0.108(6) 0.110(7) 0.010(6) 0.007(6) 0.004(6)
C22 0.092(6) 0.098(6) 0.095(7) 0.011(5) 0.002(5) 0.009(6)
C29 0.064(6) 0.063(7) 0.055(6) 0.006(5) 0.006(4) 0.002(6)
C30 0.066(8) 0.068(10) 0.065(9) 0.013(8) 0.006(6) 0.000(8)
N1 0.055(5) 0.080(5) 0.055(5) 0.007(4) -0.004(4) 0.007(4)
N2 0.056(5) 0.073(5) 0.061(5) 0.002(4) -0.005(4) 0.010(4)
N3 0.061(5) 0.059(6) 0.053(6) 0.009(5) 0.004(4) -0.005(5)
Cu1 0.0390(14) 0.0552(17) 0.0342(15) 0.0156(12) -0.0053(10) 0.0067(12)
Sb2 0.107(2) 0.165(3) 0.109(2) 0 -0.0229(16) 0
F1 0.124(8) 0.092(7) 0.079(8) 0.022(6) 0.019(6) 0.004(6)
F2 0.110(8) 0.097(7) 0.071(7) -0.003(6) 0.004(6) 0.002(6)
F3 0.078(6) 0.148(10) 0.068(7) 0.018(6) -0.002(6) 0.009(7)
F4 0.150(10) 0.188(12) 0.149(10) -0.001(9) 0.008(8) 0.004(10)
F5 0.127(10) 0.171(10) 0.148(11) -0.015(8) -0.010(9) -0.001(9)
F6 0.165(11) 0.179(10) 0.169(12) 0.019(9) -0.030(9) -0.003(10)

loop_
_atom_type_symbol
_atom_type_description
_atom_type_scat_dispersion_real
_atom_type_scat_dispersion_imag
_atom_type_scat_source
C C 0.0033 0.0016 'International Tables Vol C Tables 4.2.6.8 and 6.1.1.4'
H H 0.0000 0.0000 'International Tables Vol C Tables 4.2.6.8 and 6.1.1.4'
Br Br -0.2901 2.4595 'International Tables Vol C Tables 4.2.6.8 and 6.1.1.4'
Cu Cu 0.3201 1.2651 'International Tables Vol C Tables 4.2.6.8 and 6.1.1.4'
F F 0.0171 0.0103 'International Tables Vol C Tables 4.2.6.8 and 6.1.1.4'
N N 0.0061 0.0033 'International Tables Vol C Tables 4.2.6.8 and 6.1.1.4'
O O 0.0106 0.0060 'International Tables Vol C Tables 4.2.6.8 and 6.1.1.4'
Sb Sb -0.5866 1.5461 'International Tables Vol C Tables 4.2.6.8 and 6.1.1.4'

loop_
_geom_angle_atom_site_label_1
_geom_angle_atom_site_label_2
_geom_angle_atom_site_label_3
_geom_angle_site_symmetry_1
_geom_angle_site_symmetry_3
_geom_angle
O4 C19 O3 . . 133.4(19)
O4 C19 C16 . . 113.2(17)
O3 C19 C16 . . 113.3(15)
C19 O4 C20 . . 117.(2)
O2 C27 O1 . . 129.5(19)
O2 C27 C24 . . 116.8(17)
O1 C27 C24 . . 113.7(16)
C27 O2 C28 . . 112.(2)
N1 C1 C5 . . 137.(2)
N1 C1 C12 . . 120.1(17)
C5 C1 C12 . . 102.5(15)
C7 C2 C3 . . 120.0
C7 C2 Br1 . . 113.2(4)
C3 C2 Br1 . . 126.3(4)
C4 C3 C2 . . 120.0
C5 C4 C3 . . 120.0
C6 C5 C4 . . 120.0
C6 C5 C1 . . 105.0(10)
C4 C5 C1 . . 135.0(10)
C5 C6 C7 . . 120.0
C5 C6 C11 . . 120.0
C7 C6 C11 . . 120.0
C2 C7 C6 . . 120.0
C2 C7 C8 . . 120.0
C6 C7 C8 . . 120.0
C7 C8 C9 . . 120.0
C7 C8 Br2 . . 111.9(4)
C9 C8 Br2 . . 128.0(4)
C8 C9 C10 . . 120.0
C11 C10 C9 . . 120.0
C10 C11 C6 . . 120.0
C10 C11 C12 . . 135.4(10)
C6 C11 C12 . . 104.4(10)
N2 C12 C11 . . 137.1(19)
N2 C12 C1 . . 114.9(16)
C11 C12 C1 . . 107.8(14)
C18 C13 C14 . . 120.0
C18 C13 N2 . . 121.7(11)
C14 C13 N2 . . 118.1(11)
C13 C18 C17 . . 120.0
C16 C17 C18 . . 120.0
C17 C16 C15 . . 120.0
C17 C16 C19 . . 119.5(7)
C15 C16 C19 . . 120.5(7)
C14 C15 C16 . . 120.0
C15 C14 C13 . . 120.0
F2 Sb1 F2 7_655 . 180.0
F2 Sb1 F1 7_655 . 89.0(6)
F2 Sb1 F1 . . 91.0(6)
F2 Sb1 F1 7_655 7_655 91.0(6)
F2 Sb1 F1 . 7_655 89.0(6)
F1 Sb1 F1 . 7_655 180.0
F2 Sb1 F3 7_655 7_655 90.9(6)
F2 Sb1 F3 . 7_655 89.1(6)
F1 Sb1 F3 . 7_655 88.4(6)
F1 Sb1 F3 7_655 7_655 91.6(6)
F2 Sb1 F3 7_655 . 89.1(6)
F2 Sb1 F3 . . 90.9(6)
F1 Sb1 F3 . . 91.6(6)
F1 Sb1 F3 7_655 . 88.4(6)
F3 Sb1 F3 7_655 . 180.0
C26 C21 C22 . . 120.0
C26 C21 N1 . . 126.3(11)
C22 C21 N1 . . 113.5(11)
C25 C26 C21 . . 120.0
C26 C25 C24 . . 120.0
C23 C24 C25 . . 120.0
C23 C24 C27 . . 118.6(8)
C25 C24 C27 . . 121.4(8)
C24 C23 C22 . . 120.0
C23 C22 C21 . . 120.0
N3 C29 C30 . . 173.(2)
C1 N1 C21 . . 118.1(17)
C1 N1 Cu1 . . 108.3(15)
C21 N1 Cu1 . . 133.6(11)
C12 N2 C13 . . 115.0(16)
C12 N2 Cu1 . . 117.8(14)
C13 N2 Cu1 . . 127.3(12)
C29 N3 Cu1 . . 167.3(15)
N2 Cu1 N2 . 7 180.0
N2 Cu1 N3 . . 90.3(6)
N2 Cu1 N3 7 . 89.7(6)
N2 Cu1 N3 . 7 89.7(6)
N2 Cu1 N3 7 7 90.3(6)
N3 Cu1 N3 . 7 180.0
N2 Cu1 N1 . 7 101.2(6)
N2 Cu1 N1 7 7 78.8(6)
N3 Cu1 N1 . 7 89.4(5)
N3 Cu1 N1 7 7 90.6(5)
N2 Cu1 N1 . . 78.8(6)
N2 Cu1 N1 7 . 101.2(6)
N3 Cu1 N1 . . 90.6(5)
N3 Cu1 N1 7 . 89.4(5)
N1 Cu1 N1 7 . 180.0
F6 Sb2 F6 2_655 . 94.8(14)
F6 Sb2 F4 2_655 . 94.2(10)
F6 Sb2 F4 . . 92.7(8)
F6 Sb2 F4 2_655 2_655 92.7(8)
F6 Sb2 F4 . 2_655 94.2(10)
F4 Sb2 F4 . 2_655 169.8(13)
F6 Sb2 F5 2_655 2_655 92.7(8)
F6 Sb2 F5 . 2_655 171.7(10)
F4 Sb2 F5 . 2_655 83.2(9)
F4 Sb2 F5 2_655 2_655 89.0(8)
F6 Sb2 F5 2_655 . 171.7(10)
F6 Sb2 F5 . . 92.7(8)
F4 Sb2 F5 . . 89.0(8)
F4 Sb2 F5 2_655 . 83.2(9)
F5 Sb2 F5 2_655 . 80.1(12)

loop_
_geom_bond_atom_site_label_1
_geom_bond_atom_site_label_2
_geom_bond_site_symmetry_2
_geom_bond_distance
O3 C19 . 1.41(2)
C19 O4 . 1.16(2)
C19 C16 . 1.478(14)
O4 C20 . 1.404(15)
O1 C27 . 1.43(2)
C27 O2 . 1.18(2)
C27 C24 . 1.472(14)
O2 C28 . 1.415(15)
Br1 C2 . 1.966(10)
Br2 C8 . 2.060(10)
C1 N1 . 1.19(2)
C1 C5 . 1.49(2)
C1 C12 . 1.61(3)
C2 C7 . 1.369(5)
C2 C3 . 1.369(5)
C3 C4 . 1.369(5)
C4 C5 . 1.369(5)
C5 C6 . 1.369(5)
C6 C7 . 1.369(5)
C6 C11 . 1.369(5)
C7 C8 . 1.369(5)
C8 C9 . 1.369(5)
C9 C10 . 1.369(5)
C10 C11 . 1.369(5)
C11 C12 . 1.43(2)
C12 N2 . 1.33(2)
C13 C18 . 1.39
C13 C14 . 1.39
C13 N2 . 1.393(19)
C18 C17 . 1.39
C17 C16 . 1.39
C16 C15 . 1.39
C15 C14 . 1.39
Sb1 F2 7_655 1.753(12)
Sb1 F2 . 1.753(12)
Sb1 F1 . 1.757(12)
Sb1 F1 7_655 1.757(12)
Sb1 F3 7_655 1.774(12)
Sb1 F3 . 1.774(12)
C21 C26 . 1.39
C21 C22 . 1.39
C21 N1 . 1.39(2)
C26 C25 . 1.39
C25 C24 . 1.39
C24 C23 . 1.39
C23 C22 . 1.39
C29 N3 . 1.22(3)
C29 C30 . 1.31(3)
N1 Cu1 . 2.350(16)
N2 Cu1 . 1.986(15)
N3 Cu1 . 2.136(16)
Sb2 F6 2_655 1.719(18)
Sb2 F6 . 1.719(18)
Sb2 F4 . 1.778(18)
Sb2 F4 2_655 1.778(18)
Sb2 F5 2_655 1.810(18)
Sb2 F5 . 1.810(18)
